data_7717275
loop_
_publ_author_name
'Kracht, Felix'
'Stuhl, Christoph'
'Maichle-M&#xf6;ssmer, C&#xe4;cilia'
'Anwander, Reiner'

_publ_section_title
;
 Reactivity of Mg(AlMe<sub>4</sub>)<sub>2</sub> towards neutral
 tris(pyrazolyl)alkanes.
;
_journal_issue 48
_journal_name_full 'Dalton transactions (Cambridge, England : 2003)'
_journal_page_first 19280
_journal_page_last 19291
_journal_paper_doi 10.1039/d4dt02722a
_journal_volume 53
_journal_year 2024
_chemical_absolute_configuration unk
_chemical_formula_sum 'C37 H66 Al2 Mg N6'
_chemical_formula_weight 673.22
_chemical_properties_physical Air-sensitive,Moisture-sensitive
_space_group_crystal_system orthorhombic
_space_group_IT_number 19
_space_group_name_Hall 'P 2ac 2ab'
_space_group_name_H-M_alt 'P 21 21 21'
_atom_sites_solution_hydrogens mixed
_audit_creation_method SHELXL-2014/7
_audit_update_record
;
2024-09-24 deposited with the CCDC.	2024-10-21 downloaded from the CCDC.
;
_cell_angle_alpha 90
_cell_angle_beta 90
_cell_angle_gamma 90
_cell_formula_units_Z 4
_cell_length_a 11.1027(12)
_cell_length_b 17.3897(19)
_cell_length_c 20.542(2)
_cell_measurement_reflns_used 124
_cell_measurement_temperature 100(2)
_cell_measurement_theta_max 17.02
_cell_measurement_theta_min 3.701
_cell_volume 3966.1(7)
_computing_cell_refinement 'SAINT V8.38A (Bruker AXS Inc., 2017)'
_computing_data_collection 'APEX3 v2017.3-0 (Bruker AXS)'
_computing_data_reduction 'SAINT V8.38A (Bruker AXS Inc., 2017)'
_computing_structure_refinement 'SHELXL-2014/7 (Sheldrick, 2014)'
_computing_structure_solution 'XT, VERSION 2014/5,SHELXS-13 (Sheldrick 2008)'
_diffrn_ambient_temperature 100(2)
_diffrn_measured_fraction_theta_full 0.999
_diffrn_measured_fraction_theta_max 0.994
_diffrn_measurement_device_type 'Bruker APEX II DUO'
_diffrn_measurement_method 'omega scans'
_diffrn_radiation_type MoK\a
_diffrn_radiation_wavelength 0.71073
_diffrn_reflns_av_R_equivalents 0.1402
_diffrn_reflns_av_unetI/netI 0.0704
_diffrn_reflns_Laue_measured_fraction_full 0.999
_diffrn_reflns_Laue_measured_fraction_max 0.994
_diffrn_reflns_limit_h_max 14
_diffrn_reflns_limit_h_min -14
_diffrn_reflns_limit_k_max 22
_diffrn_reflns_limit_k_min -22
_diffrn_reflns_limit_l_max 26
_diffrn_reflns_limit_l_min -26
_diffrn_reflns_number 95948
_diffrn_reflns_point_group_measured_fraction_full 0.999
_diffrn_reflns_point_group_measured_fraction_max 0.995
_diffrn_reflns_theta_full 25.242
_diffrn_reflns_theta_max 27.166
_diffrn_reflns_theta_min 2.085
_diffrn_source 'ImuS-focus sealed tube'
_exptl_absorpt_coefficient_mu 0.122
_exptl_absorpt_correction_T_max 0.7455
_exptl_absorpt_correction_T_min 0.6322
_exptl_absorpt_correction_type multi-scan
_exptl_absorpt_process_details sadabs
_exptl_crystal_colour colourless
_exptl_crystal_density_diffrn 1.127
_exptl_crystal_description needle
_exptl_crystal_F_000 1472
_exptl_crystal_size_max 0.186
_exptl_crystal_size_mid 0.056
_exptl_crystal_size_min 0.053
_refine_diff_density_max 0.273
_refine_diff_density_min -0.291
_refine_diff_density_rms 0.053
_refine_ls_abs_structure_details
;
 Refined as an inversion twin.
;
_refine_ls_abs_structure_Flack 0.2(2)
_refine_ls_extinction_coef 0.0046(10)
_refine_ls_extinction_expression Fc^*^=kFc[1+0.001xFc^2^\l^3^/sin(2\q)]^-1/4^
_refine_ls_extinction_method 'SHELXL-2014/7 (Sheldrick 2014'
_refine_ls_goodness_of_fit_ref 1.019
_refine_ls_hydrogen_treatment mixed
_refine_ls_matrix_type full
_refine_ls_number_parameters 459
_refine_ls_number_reflns 8754
_refine_ls_number_restraints 0
_refine_ls_restrained_S_all 1.019
_refine_ls_R_factor_all 0.0756
_refine_ls_R_factor_gt 0.0525
_refine_ls_shift/su_max 0.000
_refine_ls_shift/su_mean 0.000
_refine_ls_structure_factor_coef Fsqd
_refine_ls_weighting_details 'w=1/[\s^2^(Fo^2^)+(0.0717P)^2^] where P=(Fo^2^+2Fc^2^)/3'
_refine_ls_weighting_scheme calc
_refine_ls_wR_factor_gt 0.1223
_refine_ls_wR_factor_ref 0.1350
_reflns_Friedel_coverage 0.801
_reflns_Friedel_fraction_full 1.000
_reflns_Friedel_fraction_max 0.995
_reflns_number_gt 6697
_reflns_number_total 8754
_reflns_threshold_expression 'I > 2\s(I)'
_cod_data_source_file d4dt02722a2.cif
_cod_data_source_block 8_mo_FK21_0m_a
_cod_depositor_comments 'Adding full bibliography for 7717265--7717276.cif.'
_cod_database_code 7717275
_shelx_shelxl_version_number 2014/7
_shelx_space_group_comment
;
The symmetry employed for this shelxl refinement is uniquely defined
by the following loop, which should always be used as a source of
symmetry information in preference to the above space-group names.
They are only intended as comments.
;
_shelx_estimated_absorpt_t_min 0.978
_shelx_estimated_absorpt_t_max 0.994

loop_
_space_group_symop_operation_xyz
'x, y, z'
'-x+1/2, -y, z+1/2'
'-x, y+1/2, -z+1/2'
'x+1/2, -y+1/2, -z'

loop_
_atom_site_label
_atom_site_type_symbol
_atom_site_fract_x
_atom_site_fract_y
_atom_site_fract_z
_atom_site_U_iso_or_equiv
_atom_site_adp_type
_atom_site_occupancy
_atom_site_site_symmetry_order
_atom_site_calc_flag
_atom_site_refinement_flags_posn
_atom_site_refinement_flags_adp
_atom_site_refinement_flags_occupancy
_atom_site_disorder_assembly
_atom_site_disorder_group
C1 C 0.3701(3) 0.2256(2) 0.26472(18) 0.0262(8) Uani 1 1 d . . . . .
C2 C 0.3779(4) 0.1906(2) 0.32596(19) 0.0321(9) Uani 1 1 d . . . . .
H2 H 0.3429 0.1430 0.3385 0.039 Uiso 1 1 calc R U . . .
C3 C 0.4453(4) 0.2380(2) 0.36393(19) 0.0314(9) Uani 1 1 d . . . . .
H3 H 0.4658 0.2299 0.4083 0.038 Uiso 1 1 calc R U . . .
C4 C 0.3060(3) 0.1974(2) 0.20539(18) 0.0260(8) Uani 1 1 d . . . . .
H4 H 0.3265 0.2328 0.1686 0.031 Uiso 1 1 calc R U . . .
C5 C 0.3463(3) 0.1161(2) 0.18610(19) 0.0323(9) Uani 1 1 d . . . . .
H5A H 0.4343 0.1158 0.1783 0.039 Uiso 1 1 calc R U . . .
H5AB H 0.3290 0.0800 0.2222 0.039 Uiso 1 1 calc R U . . .
C6 C 0.2813(4) 0.0896(2) 0.1250(2) 0.0336(9) Uani 1 1 d . . . . .
H6A H 0.3069 0.0365 0.1144 0.040 Uiso 1 1 calc R U . . .
H6AB H 0.3043 0.1232 0.0882 0.040 Uiso 1 1 calc R U . . .
C7 C 0.1447(4) 0.0913(2) 0.1333(2) 0.0362(10) Uani 1 1 d . . . . .
H7A H 0.1054 0.0767 0.0918 0.043 Uiso 1 1 calc R U . . .
H7AB H 0.1202 0.0538 0.1670 0.043 Uiso 1 1 calc R U . . .
C8 C 0.1047(4) 0.1715(2) 0.1531(2) 0.0343(9) Uani 1 1 d . . . . .
H8A H 0.0166 0.1715 0.1605 0.041 Uiso 1 1 calc R U . . .
H8AB H 0.1220 0.2078 0.1172 0.041 Uiso 1 1 calc R U . . .
C9 C 0.1680(3) 0.1990(2) 0.2145(2) 0.0308(9) Uani 1 1 d . . . . .
H9A H 0.1453 0.1655 0.2515 0.037 Uiso 1 1 calc R U . . .
H9AB H 0.1418 0.2521 0.2248 0.037 Uiso 1 1 calc R U . . .
C10 C 0.7520(3) 0.3933(2) 0.21741(17) 0.0251(8) Uani 1 1 d . . . . .
C11 C 0.8318(4) 0.3990(2) 0.27007(18) 0.0314(9) Uani 1 1 d . . . . .
H11 H 0.9164 0.4068 0.2679 0.038 Uiso 1 1 calc R U . . .
C12 C 0.7641(3) 0.3912(2) 0.32494(18) 0.0288(8) Uani 1 1 d . . . . .
H12 H 0.7931 0.3917 0.3684 0.035 Uiso 1 1 calc R U . . .
C13 C 0.7820(3) 0.3949(2) 0.14643(17) 0.0252(8) Uani 1 1 d . . . . .
H13 H 0.7051 0.3936 0.1211 0.030 Uiso 1 1 calc R U . . .
C14 C 0.8571(4) 0.3245(2) 0.12784(19) 0.0321(9) Uani 1 1 d . . . . .
H14A H 0.9314 0.3235 0.1545 0.039 Uiso 1 1 calc R U . . .
H14B H 0.8107 0.2772 0.1374 0.039 Uiso 1 1 calc R U . . .
C15 C 0.8909(4) 0.3257(2) 0.05566(19) 0.0355(9) Uani 1 1 d . . . . .
H15A H 0.9430 0.2810 0.0458 0.043 Uiso 1 1 calc R U . . .
H15B H 0.8169 0.3212 0.0290 0.043 Uiso 1 1 calc R U . . .
C16 C 0.9567(4) 0.3993(3) 0.03784(19) 0.0386(10) Uani 1 1 d . . . . .
H16A H 1.0350 0.4010 0.0608 0.046 Uiso 1 1 calc R U . . .
H16B H 0.9728 0.3999 -0.0096 0.046 Uiso 1 1 calc R U . . .
C17 C 0.8830(4) 0.4695(2) 0.0560(2) 0.0381(10) Uani 1 1 d . . . . .
H17A H 0.8083 0.4707 0.0297 0.046 Uiso 1 1 calc R U . . .
H17B H 0.9296 0.5166 0.0462 0.046 Uiso 1 1 calc R U . . .
C18 C 0.8503(4) 0.4684(2) 0.1285(2) 0.0336(9) Uani 1 1 d . . . . .
H18A H 0.9249 0.4717 0.1548 0.040 Uiso 1 1 calc R U . . .
H18B H 0.7999 0.5137 0.1389 0.040 Uiso 1 1 calc R U . . .
C19 C 0.3458(3) 0.5168(2) 0.29288(18) 0.0263(8) Uani 1 1 d . . . . .
C20 C 0.3403(4) 0.5315(2) 0.35988(19) 0.0319(9) Uani 1 1 d . . . . .
H20 H 0.2955 0.5709 0.3808 0.038 Uiso 1 1 calc R U . . .
C21 C 0.4119(4) 0.4780(2) 0.38906(18) 0.0308(9) Uani 1 1 d . . . . .
H21 H 0.4254 0.4723 0.4345 0.037 Uiso 1 1 calc R U . . .
C22 C 0.2851(3) 0.5607(2) 0.23975(18) 0.0262(8) Uani 1 1 d . . . . .
H22 H 0.3145 0.5406 0.1970 0.031 Uiso 1 1 calc R U . . .
C23 C 0.1472(3) 0.5516(2) 0.2422(2) 0.0303(9) Uani 1 1 d . . . . .
H23A H 0.1258 0.4967 0.2371 0.036 Uiso 1 1 calc R U . . .
H23B H 0.1170 0.5692 0.2851 0.036 Uiso 1 1 calc R U . . .
C24 C 0.0880(4) 0.5981(2) 0.1887(2) 0.0344(9) Uani 1 1 d . . . . .
H24A H -0.0006 0.5931 0.1922 0.041 Uiso 1 1 calc R U . . .
H24B H 0.1127 0.5774 0.1458 0.041 Uiso 1 1 calc R U . . .
C25 C 0.1225(4) 0.6829(2) 0.1929(2) 0.0374(10) Uani 1 1 d . . . . .
H25A H 0.0864 0.7111 0.1558 0.045 Uiso 1 1 calc R U . . .
H25B H 0.0904 0.7052 0.2337 0.045 Uiso 1 1 calc R U . . .
C26 C 0.2580(4) 0.6920(2) 0.1914(2) 0.0388(10) Uani 1 1 d . . . . .
H26A H 0.2889 0.6750 0.1485 0.047 Uiso 1 1 calc R U . . .
H26B H 0.2788 0.7470 0.1968 0.047 Uiso 1 1 calc R U . . .
C27 C 0.3180(4) 0.6457(2) 0.2445(2) 0.0335(9) Uani 1 1 d . . . . .
H27A H 0.2928 0.6658 0.2875 0.040 Uiso 1 1 calc R U . . .
H27B H 0.4065 0.6515 0.2411 0.040 Uiso 1 1 calc R U . . .
C28 C 0.5419(3) 0.3690(2) 0.34706(18) 0.0266(8) Uani 1 1 d . . . . .
C29 C 0.5821(4) 0.3601(2) 0.41755(18) 0.0309(9) Uani 1 1 d . . . . .
H29A H 0.6399 0.3177 0.4208 0.046 Uiso 1 1 calc R U . . .
H29B H 0.5120 0.3490 0.4450 0.046 Uiso 1 1 calc R U . . .
H29C H 0.6203 0.4078 0.4322 0.046 Uiso 1 1 calc R U . . .
C30 C 0.2669(4) 0.3862(3) 0.1443(2) 0.0296(8) Uani 1 1 d . . . . .
H30A H 0.223(4) 0.346(2) 0.129(2) 0.034(12) Uiso 1 1 d . . . . .
H30B H 0.261(4) 0.383(2) 0.190(2) 0.038(12) Uiso 1 1 d . . . . .
H30C H 0.225(4) 0.434(3) 0.133(2) 0.041(12) Uiso 1 1 d . . . . .
C31 C 0.5011(4) 0.4848(2) 0.1120(2) 0.0328(9) Uani 1 1 d . . . . .
H31A H 0.571(4) 0.488(3) 0.083(2) 0.047(13) Uiso 1 1 d . . . . .
H31B H 0.525(4) 0.488(3) 0.162(2) 0.055(14) Uiso 1 1 d . . . . .
H31C H 0.447(5) 0.523(3) 0.103(2) 0.055(15) Uiso 1 1 d . . . . .
C32 C 0.5092(4) 0.2993(2) 0.0976(2) 0.0311(9) Uani 1 1 d . . . . .
H32A H 0.467(4) 0.258(2) 0.084(2) 0.036(12) Uiso 1 1 d . . . . .
H32B H 0.576(4) 0.304(2) 0.069(2) 0.033(11) Uiso 1 1 d . . . . .
H32C H 0.551(4) 0.284(2) 0.144(2) 0.034(11) Uiso 1 1 d . . . . .
C33 C 0.3470(4) 0.3995(3) -0.0092(2) 0.0439(11) Uani 1 1 d . . . . .
H33A H 0.3172 0.4516 -0.0174 0.066 Uiso 1 1 calc R U . . .
H33B H 0.2812 0.3625 -0.0153 0.066 Uiso 1 1 calc R U . . .
H33C H 0.4123 0.3877 -0.0397 0.066 Uiso 1 1 calc R U . . .
C34 C 0.4481(4) 0.1438(3) 0.5318(2) 0.0408(10) Uani 1 1 d . . . . .
H34A H 0.4483 0.1419 0.4841 0.061 Uiso 1 1 calc R U . . .
H34B H 0.3846 0.1787 0.5467 0.061 Uiso 1 1 calc R U . . .
H34C H 0.4332 0.0921 0.5491 0.061 Uiso 1 1 calc R U . . .
C35 C 0.6358(4) 0.1375(2) 0.6529(2) 0.0377(10) Uani 1 1 d . . . . .
H35A H 0.6227 0.0818 0.6516 0.057 Uiso 1 1 calc R U . . .
H35B H 0.5790 0.1609 0.6836 0.057 Uiso 1 1 calc R U . . .
H35C H 0.7184 0.1481 0.6670 0.057 Uiso 1 1 calc R U . . .
C36 C 0.6150(4) 0.2977(2) 0.5706(2) 0.0381(10) Uani 1 1 d . . . . .
H36A H 0.6815 0.3175 0.5440 0.057 Uiso 1 1 calc R U . . .
H36B H 0.6274 0.3126 0.6161 0.057 Uiso 1 1 calc R U . . .
H36C H 0.5388 0.3194 0.5549 0.057 Uiso 1 1 calc R U . . .
C37 C 0.7373(4) 0.1453(3) 0.5023(2) 0.0440(11) Uani 1 1 d . . . . .
H37A H 0.7199 0.1642 0.4584 0.066 Uiso 1 1 calc R U . . .
H37B H 0.7388 0.0889 0.5021 0.066 Uiso 1 1 calc R U . . .
H37C H 0.8159 0.1648 0.5165 0.066 Uiso 1 1 calc R U . . .
Al1 Al 0.40662(11) 0.39260(7) 0.07929(5) 0.0306(3) Uani 1 1 d . . . . .
Al2 Al 0.60937(11) 0.18193(7) 0.56367(6) 0.0331(3) Uani 1 1 d . . . . .
Mg1 Mg 0.46112(11) 0.38508(7) 0.20004(6) 0.0238(3) Uani 1 1 d . . . . .
N1 N 0.4780(3) 0.29896(17) 0.32670(14) 0.0267(7) Uani 1 1 d . . . . .
N2 N 0.4310(3) 0.29219(17) 0.26507(15) 0.0249(7) Uani 1 1 d . . . . .
N3 N 0.6475(3) 0.38247(17) 0.30611(14) 0.0246(6) Uani 1 1 d . . . . .
N4 N 0.6387(3) 0.38408(17) 0.23894(14) 0.0243(6) Uani 1 1 d . . . . .
N5 N 0.4605(3) 0.43442(17) 0.34104(14) 0.0268(7) Uani 1 1 d . . . . .
N6 N 0.4194(3) 0.45778(17) 0.28118(14) 0.0252(7) Uani 1 1 d . . . . .

loop_
_atom_site_aniso_label
_atom_site_aniso_U_11
_atom_site_aniso_U_22
_atom_site_aniso_U_33
_atom_site_aniso_U_23
_atom_site_aniso_U_13
_atom_site_aniso_U_12
C1 0.0251(19) 0.0256(19) 0.0278(19) 0.0005(15) -0.0005(16) 0.0004(15)
C2 0.037(2) 0.028(2) 0.032(2) 0.0074(16) 0.0013(18) -0.0059(17)
C3 0.039(2) 0.029(2) 0.027(2) 0.0085(16) 0.0003(17) -0.0021(17)
C4 0.0254(19) 0.0251(19) 0.0276(19) -0.0004(15) -0.0009(15) 0.0004(15)
C5 0.031(2) 0.030(2) 0.036(2) -0.0052(17) -0.0040(17) 0.0053(17)
C6 0.034(2) 0.027(2) 0.039(2) -0.0066(17) -0.0029(18) 0.0018(17)
C7 0.034(2) 0.033(2) 0.041(2) -0.0026(17) -0.0075(19) 0.0005(18)
C8 0.031(2) 0.031(2) 0.042(2) -0.0032(17) -0.0033(19) -0.0013(18)
C9 0.027(2) 0.029(2) 0.037(2) -0.0009(17) -0.0002(17) -0.0028(16)
C10 0.0260(18) 0.0232(18) 0.0260(18) 0.0006(15) 0.0011(15) 0.0023(15)
C11 0.030(2) 0.032(2) 0.032(2) -0.0008(17) -0.0067(17) -0.0016(17)
C12 0.0258(18) 0.030(2) 0.031(2) -0.0020(16) -0.0089(16) -0.0002(17)
C13 0.0247(18) 0.0246(19) 0.0264(19) 0.0005(15) 0.0001(15) -0.0018(16)
C14 0.037(2) 0.031(2) 0.028(2) 0.0006(16) 0.0014(18) 0.0049(18)
C15 0.038(2) 0.040(2) 0.029(2) -0.0018(17) 0.0045(18) 0.0074(19)
C16 0.028(2) 0.058(3) 0.030(2) 0.0037(19) 0.0014(17) 0.001(2)
C17 0.042(2) 0.037(2) 0.035(2) 0.0032(18) 0.003(2) -0.0091(19)
C18 0.038(2) 0.032(2) 0.031(2) 0.0016(17) 0.0021(18) -0.0054(18)
C19 0.0255(19) 0.0246(19) 0.0287(19) -0.0025(15) 0.0010(16) -0.0008(15)
C20 0.035(2) 0.032(2) 0.029(2) -0.0069(16) 0.0064(17) 0.0047(17)
C21 0.036(2) 0.033(2) 0.0229(19) -0.0047(15) 0.0034(17) 0.0007(18)
C22 0.027(2) 0.0245(19) 0.028(2) -0.0024(15) 0.0018(16) 0.0037(15)
C23 0.029(2) 0.0237(19) 0.039(2) -0.0030(16) -0.0009(17) -0.0006(16)
C24 0.028(2) 0.028(2) 0.047(2) -0.0011(17) -0.0053(18) -0.0003(17)
C25 0.034(2) 0.027(2) 0.051(3) -0.0003(18) -0.011(2) 0.0003(17)
C26 0.036(2) 0.030(2) 0.051(3) 0.0050(19) -0.008(2) -0.0038(18)
C27 0.028(2) 0.028(2) 0.044(2) 0.0003(17) -0.0044(18) -0.0034(17)
C28 0.0293(19) 0.027(2) 0.0234(18) 0.0003(14) -0.0001(16) 0.0012(16)
C29 0.034(2) 0.036(2) 0.0227(19) 0.0010(16) -0.0040(17) 0.0009(17)
C30 0.033(2) 0.030(2) 0.026(2) 0.0012(17) -0.0063(17) 0.0018(19)
C31 0.032(2) 0.030(2) 0.036(2) 0.0069(18) -0.0005(19) 0.0026(18)
C32 0.029(2) 0.034(2) 0.031(2) -0.0005(18) -0.0006(18) -0.0038(19)
C33 0.048(3) 0.050(3) 0.034(2) 0.004(2) -0.007(2) 0.008(2)
C34 0.038(2) 0.052(3) 0.033(2) 0.006(2) 0.0022(19) 0.001(2)
C35 0.035(2) 0.044(2) 0.034(2) 0.0007(18) -0.0014(18) 0.0045(19)
C36 0.035(2) 0.047(2) 0.033(2) 0.0095(18) -0.0003(19) 0.004(2)
C37 0.041(2) 0.054(3) 0.037(2) 0.002(2) 0.001(2) 0.002(2)
Al1 0.0329(6) 0.0358(6) 0.0233(6) 0.0018(5) -0.0046(5) 0.0015(5)
Al2 0.0306(6) 0.0399(7) 0.0288(6) 0.0045(5) 0.0002(5) 0.0021(5)
Mg1 0.0248(6) 0.0244(6) 0.0223(6) 0.0004(5) -0.0014(5) 0.0003(5)
N1 0.0301(17) 0.0280(17) 0.0220(16) 0.0020(12) -0.0041(13) -0.0052(14)
N2 0.0242(16) 0.0262(16) 0.0243(15) 0.0001(12) -0.0024(13) -0.0012(13)
N3 0.0254(15) 0.0275(16) 0.0209(15) 0.0005(13) -0.0010(12) 0.0006(13)
N4 0.0262(16) 0.0246(15) 0.0221(15) 0.0003(12) -0.0015(12) -0.0017(13)
N5 0.0307(17) 0.0310(17) 0.0185(15) 0.0008(12) -0.0008(13) 0.0019(14)
N6 0.0260(17) 0.0279(16) 0.0215(15) 0.0020(12) -0.0016(13) 0.0021(13)

loop_
_atom_type_symbol
_atom_type_description
_atom_type_scat_dispersion_real
_atom_type_scat_dispersion_imag
_atom_type_scat_source
C C 0.0033 0.0016 'International Tables Vol C Tables 4.2.6.8 and 6.1.1.4'
H H 0.0000 0.0000 'International Tables Vol C Tables 4.2.6.8 and 6.1.1.4'
Al Al 0.0645 0.0514 'International Tables Vol C Tables 4.2.6.8 and 6.1.1.4'
Mg Mg 0.0486 0.0363 'International Tables Vol C Tables 4.2.6.8 and 6.1.1.4'
N N 0.0061 0.0033 'International Tables Vol C Tables 4.2.6.8 and 6.1.1.4'

loop_
_geom_angle_atom_site_label_1
_geom_angle_atom_site_label_2
_geom_angle_atom_site_label_3
_geom_angle
_geom_angle_site_symmetry_1
_geom_angle_site_symmetry_3
_geom_angle_publ_flag
N2 C1 C2 109.8(3) . . ?
N2 C1 C4 121.9(3) . . ?
C2 C1 C4 128.3(3) . . ?
C3 C2 C1 106.7(3) . . ?
C3 C2 H2 126.7 . . ?
C1 C2 H2 126.7 . . ?
N1 C3 C2 107.3(3) . . ?
N1 C3 H3 126.3 . . ?
C2 C3 H3 126.3 . . ?
C1 C4 C5 112.0(3) . . ?
C1 C4 C9 111.5(3) . . ?
C5 C4 C9 109.7(3) . . ?
C1 C4 H4 107.8 . . ?
C5 C4 H4 107.8 . . ?
C9 C4 H4 107.8 . . ?
C6 C5 C4 110.8(3) . . ?
C6 C5 H5A 109.5 . . ?
C4 C5 H5A 109.5 . . ?
C6 C5 H5AB 109.5 . . ?
C4 C5 H5AB 109.5 . . ?
H5A C5 H5AB 108.1 . . ?
C5 C6 C7 112.0(3) . . ?
C5 C6 H6A 109.2 . . ?
C7 C6 H6A 109.2 . . ?
C5 C6 H6AB 109.2 . . ?
C7 C6 H6AB 109.2 . . ?
H6A C6 H6AB 107.9 . . ?
C8 C7 C6 109.8(3) . . ?
C8 C7 H7A 109.7 . . ?
C6 C7 H7A 109.7 . . ?
C8 C7 H7AB 109.7 . . ?
C6 C7 H7AB 109.7 . . ?
H7A C7 H7AB 108.2 . . ?
C7 C8 C9 112.1(3) . . ?
C7 C8 H8A 109.2 . . ?
C9 C8 H8A 109.2 . . ?
C7 C8 H8AB 109.2 . . ?
C9 C8 H8AB 109.2 . . ?
H8A C8 H8AB 107.9 . . ?
C8 C9 C4 110.6(3) . . ?
C8 C9 H9A 109.5 . . ?
C4 C9 H9A 109.5 . . ?
C8 C9 H9AB 109.5 . . ?
C4 C9 H9AB 109.5 . . ?
H9A C9 H9AB 108.1 . . ?
N4 C10 C11 110.3(3) . . ?
N4 C10 C13 122.1(3) . . ?
C11 C10 C13 127.6(3) . . ?
C12 C11 C10 106.4(3) . . ?
C12 C11 H11 126.8 . . ?
C10 C11 H11 126.8 . . ?
N3 C12 C11 107.5(3) . . ?
N3 C12 H12 126.2 . . ?
C11 C12 H12 126.2 . . ?
C10 C13 C14 110.5(3) . . ?
C10 C13 C18 111.1(3) . . ?
C14 C13 C18 109.7(3) . . ?
C10 C13 H13 108.5 . . ?
C14 C13 H13 108.5 . . ?
C18 C13 H13 108.5 . . ?
C15 C14 C13 111.4(3) . . ?
C15 C14 H14A 109.3 . . ?
C13 C14 H14A 109.3 . . ?
C15 C14 H14B 109.3 . . ?
C13 C14 H14B 109.3 . . ?
H14A C14 H14B 108.0 . . ?
C16 C15 C14 111.3(3) . . ?
C16 C15 H15A 109.4 . . ?
C14 C15 H15A 109.4 . . ?
C16 C15 H15B 109.4 . . ?
C14 C15 H15B 109.4 . . ?
H15A C15 H15B 108.0 . . ?
C17 C16 C15 111.1(3) . . ?
C17 C16 H16A 109.4 . . ?
C15 C16 H16A 109.4 . . ?
C17 C16 H16B 109.4 . . ?
C15 C16 H16B 109.4 . . ?
H16A C16 H16B 108.0 . . ?
C16 C17 C18 110.9(3) . . ?
C16 C17 H17A 109.5 . . ?
C18 C17 H17A 109.5 . . ?
C16 C17 H17B 109.5 . . ?
C18 C17 H17B 109.5 . . ?
H17A C17 H17B 108.1 . . ?
C13 C18 C17 111.2(3) . . ?
C13 C18 H18A 109.4 . . ?
C17 C18 H18A 109.4 . . ?
C13 C18 H18B 109.4 . . ?
C17 C18 H18B 109.4 . . ?
H18A C18 H18B 108.0 . . ?
N6 C19 C20 110.1(3) . . ?
N6 C19 C22 122.6(3) . . ?
C20 C19 C22 127.2(3) . . ?
C21 C20 C19 106.4(3) . . ?
C21 C20 H20 126.8 . . ?
C19 C20 H20 126.8 . . ?
N5 C21 C20 107.1(3) . . ?
N5 C21 H21 126.5 . . ?
C20 C21 H21 126.5 . . ?
C19 C22 C27 109.9(3) . . ?
C19 C22 C23 111.8(3) . . ?
C27 C22 C23 109.6(3) . . ?
C19 C22 H22 108.5 . . ?
C27 C22 H22 108.5 . . ?
C23 C22 H22 108.5 . . ?
C24 C23 C22 110.7(3) . . ?
C24 C23 H23A 109.5 . . ?
C22 C23 H23A 109.5 . . ?
C24 C23 H23B 109.5 . . ?
C22 C23 H23B 109.5 . . ?
H23A C23 H23B 108.1 . . ?
C23 C24 C25 111.5(3) . . ?
C23 C24 H24A 109.3 . . ?
C25 C24 H24A 109.3 . . ?
C23 C24 H24B 109.3 . . ?
C25 C24 H24B 109.3 . . ?
H24A C24 H24B 108.0 . . ?
C26 C25 C24 110.5(3) . . ?
C26 C25 H25A 109.6 . . ?
C24 C25 H25A 109.6 . . ?
C26 C25 H25B 109.6 . . ?
C24 C25 H25B 109.6 . . ?
H25A C25 H25B 108.1 . . ?
C27 C26 C25 111.6(4) . . ?
C27 C26 H26A 109.3 . . ?
C25 C26 H26A 109.3 . . ?
C27 C26 H26B 109.3 . . ?
C25 C26 H26B 109.3 . . ?
H26A C26 H26B 108.0 . . ?
C26 C27 C22 111.4(3) . . ?
C26 C27 H27A 109.4 . . ?
C22 C27 H27A 109.4 . . ?
C26 C27 H27B 109.4 . . ?
C22 C27 H27B 109.4 . . ?
H27A C27 H27B 108.0 . . ?
N5 C28 N3 108.8(3) . . ?
N5 C28 N1 108.8(3) . . ?
N3 C28 N1 110.9(3) . . ?
N5 C28 C29 110.0(3) . . ?
N3 C28 C29 109.2(3) . . ?
N1 C28 C29 109.2(3) . . ?
C28 C29 H29A 109.5 . . ?
C28 C29 H29B 109.5 . . ?
H29A C29 H29B 109.5 . . ?
C28 C29 H29C 109.5 . . ?
H29A C29 H29C 109.5 . . ?
H29B C29 H29C 109.5 . . ?
Al1 C30 Mg1 68.74(13) . . ?
Al1 C30 H30A 103(3) . . ?
Mg1 C30 H30A 129(3) . . ?
Al1 C30 H30B 135(3) . . ?
Mg1 C30 H30B 66(3) . . ?
H30A C30 H30B 105(4) . . ?
Al1 C30 H30C 99(3) . . ?
Mg1 C30 H30C 122(3) . . ?
H30A C30 H30C 108(4) . . ?
H30B C30 H30C 105(4) . . ?
Al1 C31 Mg1 66.84(13) . . ?
Al1 C31 H31A 104(3) . . ?
Mg1 C31 H31A 127(3) . . ?
Al1 C31 H31B 119(2) . . ?
Mg1 C31 H31B 52(2) . . ?
H31A C31 H31B 113(4) . . ?
Al1 C31 H31C 100(3) . . ?
Mg1 C31 H31C 122(3) . . ?
H31A C31 H31C 111(4) . . ?
H31B C31 H31C 109(4) . . ?
Al1 C32 Mg1 65.13(12) . . ?
Al1 C32 H32A 107(3) . . ?
Mg1 C32 H32A 127(3) . . ?
Al1 C32 H32B 105(2) . . ?
Mg1 C32 H32B 127(2) . . ?
H32A C32 H32B 106(4) . . ?
Al1 C32 H32C 126(2) . . ?
Mg1 C32 H32C 62(2) . . ?
H32A C32 H32C 108(3) . . ?
H32B C32 H32C 103(3) . . ?
Al1 C33 H33A 109.5 . . ?
Al1 C33 H33B 109.5 . . ?
H33A C33 H33B 109.5 . . ?
Al1 C33 H33C 109.5 . . ?
H33A C33 H33C 109.5 . . ?
H33B C33 H33C 109.5 . . ?
Al2 C34 H34A 109.5 . . ?
Al2 C34 H34B 109.5 . . ?
H34A C34 H34B 109.5 . . ?
Al2 C34 H34C 109.5 . . ?
H34A C34 H34C 109.5 . . ?
H34B C34 H34C 109.5 . . ?
Al2 C35 H35A 109.5 . . ?
Al2 C35 H35B 109.5 . . ?
H35A C35 H35B 109.5 . . ?
Al2 C35 H35C 109.5 . . ?
H35A C35 H35C 109.5 . . ?
H35B C35 H35C 109.5 . . ?
Al2 C36 H36A 109.5 . . ?
Al2 C36 H36B 109.5 . . ?
H36A C36 H36B 109.5 . . ?
Al2 C36 H36C 109.5 . . ?
H36A C36 H36C 109.5 . . ?
H36B C36 H36C 109.5 . . ?
Al2 C37 H37A 109.5 . . ?
Al2 C37 H37B 109.5 . . ?
H37A C37 H37B 109.5 . . ?
Al2 C37 H37C 109.5 . . ?
H37A C37 H37C 109.5 . . ?
H37B C37 H37C 109.5 . . ?
C33 Al1 C32 114.68(19) . . ?
C33 Al1 C31 116.0(2) . . ?
C32 Al1 C31 106.35(18) . . ?
C33 Al1 C30 110.82(19) . . ?
C32 Al1 C30 105.20(18) . . ?
C31 Al1 C30 102.60(19) . . ?
C33 Al1 Mg1 173.68(15) . . ?
C32 Al1 Mg1 69.14(13) . . ?
C31 Al1 Mg1 66.24(13) . . ?
C30 Al1 Mg1 62.91(12) . . ?
C37 Al2 C35 110.35(19) . . ?
C37 Al2 C34 108.67(19) . . ?
C35 Al2 C34 107.38(18) . . ?
C37 Al2 C36 109.84(19) . . ?
C35 Al2 C36 108.35(18) . . ?
C34 Al2 C36 112.21(19) . . ?
N2 Mg1 N4 84.47(12) . . ?
N2 Mg1 N6 85.72(12) . . ?
N4 Mg1 N6 85.00(12) . . ?
N2 Mg1 C30 99.34(14) . . ?
N4 Mg1 C30 174.09(13) . . ?
N6 Mg1 C30 99.74(14) . . ?
N2 Mg1 C31 173.42(14) . . ?
N4 Mg1 C31 96.36(14) . . ?
N6 Mg1 C31 100.85(14) . . ?
C30 Mg1 C31 79.34(15) . . ?
N2 Mg1 Al1 127.75(10) . . ?
N4 Mg1 Al1 125.75(9) . . ?
N6 Mg1 Al1 132.33(10) . . ?
C30 Mg1 Al1 48.35(10) . . ?
C31 Mg1 Al1 46.92(11) . . ?
N2 Mg1 C32 95.95(13) . . ?
N4 Mg1 C32 96.18(13) . . ?
N6 Mg1 C32 178.03(14) . . ?
C30 Mg1 C32 78.99(14) . . ?
C31 Mg1 C32 77.47(14) . . ?
Al1 Mg1 C32 45.73(10) . . ?
N2 Mg1 H30B 83.4(11) . . ?
N4 Mg1 H30B 163.1(11) . . ?
N6 Mg1 H30B 82.4(11) . . ?
C30 Mg1 H30B 22.8(11) . . ?
C31 Mg1 H30B 97.0(11) . . ?
Al1 Mg1 H30B 71.2(11) . . ?
C32 Mg1 H30B 96.8(11) . . ?
N2 Mg1 H31B 160.9(14) . . ?
N4 Mg1 H31B 80.1(14) . . ?
N6 Mg1 H31B 81.8(13) . . ?
C30 Mg1 H31B 96.9(14) . . ?
C31 Mg1 H31B 24.1(13) . . ?
Al1 Mg1 H31B 71.0(14) . . ?
C32 Mg1 H31B 96.9(13) . . ?
H30B Mg1 H31B 109.0(17) . . ?
N2 Mg1 H32C 78.7(10) . . ?
N4 Mg1 H32C 77.2(10) . . ?
N6 Mg1 H32C 157.3(11) . . ?
C30 Mg1 H32C 99.0(11) . . ?
C31 Mg1 H32C 95.1(10) . . ?
Al1 Mg1 H32C 70.3(11) . . ?
C32 Mg1 H32C 24.6(10) . . ?
H30B Mg1 H32C 111.7(15) . . ?
H31B Mg1 H32C 108.5(16) . . ?
C3 N1 N2 110.5(3) . . ?
C3 N1 C28 128.0(3) . . ?
N2 N1 C28 121.1(3) . . ?
C1 N2 N1 105.7(3) . . ?
C1 N2 Mg1 137.2(2) . . ?
N1 N2 Mg1 117.0(2) . . ?
C12 N3 N4 110.4(3) . . ?
C12 N3 C28 128.2(3) . . ?
N4 N3 C28 121.3(3) . . ?
C10 N4 N3 105.3(3) . . ?
C10 N4 Mg1 138.0(2) . . ?
N3 N4 Mg1 116.1(2) . . ?
C21 N5 N6 110.7(3) . . ?
C21 N5 C28 128.4(3) . . ?
N6 N5 C28 120.8(3) . . ?
C19 N6 N5 105.6(3) . . ?
C19 N6 Mg1 136.6(2) . . ?
N5 N6 Mg1 116.8(2) . . ?

loop_
_geom_bond_atom_site_label_1
_geom_bond_atom_site_label_2
_geom_bond_distance
_geom_bond_site_symmetry_2
_geom_bond_publ_flag
C1 N2 1.341(5) . ?
C1 C2 1.400(5) . ?
C1 C4 1.494(5) . ?
C2 C3 1.359(6) . ?
C2 H2 0.9500 . ?
C3 N1 1.357(5) . ?
C3 H3 0.9500 . ?
C4 C5 1.535(5) . ?
C4 C9 1.545(5) . ?
C4 H4 1.0000 . ?
C5 C6 1.519(5) . ?
C5 H5A 0.9900 . ?
C5 H5AB 0.9900 . ?
C6 C7 1.526(6) . ?
C6 H6A 0.9900 . ?
C6 H6AB 0.9900 . ?
C7 C8 1.519(5) . ?
C7 H7A 0.9900 . ?
C7 H7AB 0.9900 . ?
C8 C9 1.522(5) . ?
C8 H8A 0.9900 . ?
C8 H8AB 0.9900 . ?
C9 H9A 0.9900 . ?
C9 H9AB 0.9900 . ?
C10 N4 1.343(5) . ?
C10 C11 1.402(5) . ?
C10 C13 1.496(5) . ?
C11 C12 1.362(5) . ?
C11 H11 0.9500 . ?
C12 N3 1.359(5) . ?
C12 H12 0.9500 . ?
C13 C14 1.530(5) . ?
C13 C18 1.531(5) . ?
C13 H13 1.0000 . ?
C14 C15 1.529(5) . ?
C14 H14A 0.9900 . ?
C14 H14B 0.9900 . ?
C15 C16 1.519(6) . ?
C15 H15A 0.9900 . ?
C15 H15B 0.9900 . ?
C16 C17 1.517(6) . ?
C16 H16A 0.9900 . ?
C16 H16B 0.9900 . ?
C17 C18 1.533(6) . ?
C17 H17A 0.9900 . ?
C17 H17B 0.9900 . ?
C18 H18A 0.9900 . ?
C18 H18B 0.9900 . ?
C19 N6 1.333(5) . ?
C19 C20 1.401(5) . ?
C19 C22 1.493(5) . ?
C20 C21 1.362(5) . ?
C20 H20 0.9500 . ?
C21 N5 1.356(5) . ?
C21 H21 0.9500 . ?
C22 C27 1.526(5) . ?
C22 C23 1.541(5) . ?
C22 H22 1.0000 . ?
C23 C24 1.514(5) . ?
C23 H23A 0.9900 . ?
C23 H23B 0.9900 . ?
C24 C25 1.526(5) . ?
C24 H24A 0.9900 . ?
C24 H24B 0.9900 . ?
C25 C26 1.513(6) . ?
C25 H25A 0.9900 . ?
C25 H25B 0.9900 . ?
C26 C27 1.511(6) . ?
C26 H26A 0.9900 . ?
C26 H26B 0.9900 . ?
C27 H27A 0.9900 . ?
C27 H27B 0.9900 . ?
C28 N5 1.459(5) . ?
C28 N3 1.462(5) . ?
C28 N1 1.470(5) . ?
C28 C29 1.523(5) . ?
C29 H29A 0.9800 . ?
C29 H29B 0.9800 . ?
C29 H29C 0.9800 . ?
C30 Al1 2.050(4) . ?
C30 Mg1 2.442(4) . ?
C30 H30A 0.92(4) . ?
C30 H30B 0.95(4) . ?
C30 H30C 0.97(5) . ?
C31 Al1 2.031(4) . ?
C31 Mg1 2.545(4) . ?
C31 H31A 0.98(5) . ?
C31 H31B 1.07(5) . ?
C31 H31C 0.91(5) . ?
C32 Al1 2.017(4) . ?
C32 Mg1 2.633(4) . ?
C32 H32A 0.91(4) . ?
C32 H32B 0.95(4) . ?
C32 H32C 1.10(4) . ?
C33 Al1 1.939(4) . ?
C33 H33A 0.9800 . ?
C33 H33B 0.9800 . ?
C33 H33C 0.9800 . ?
C34 Al2 2.018(5) . ?
C34 H34A 0.9800 . ?
C34 H34B 0.9800 . ?
C34 H34C 0.9800 . ?
C35 Al2 2.011(4) . ?
C35 H35A 0.9800 . ?
C35 H35B 0.9800 . ?
C35 H35C 0.9800 . ?
C36 Al2 2.020(4) . ?
C36 H36A 0.9800 . ?
C36 H36B 0.9800 . ?
C36 H36C 0.9800 . ?
C37 Al2 2.003(4) . ?
C37 H37A 0.9800 . ?
C37 H37B 0.9800 . ?
C37 H37C 0.9800 . ?
Al1 Mg1 2.5564(16) . ?
Mg1 N2 2.123(3) . ?
Mg1 N4 2.128(3) . ?
Mg1 N6 2.143(3) . ?
Mg1 H30B 2.23(4) . ?
Mg1 H31B 2.07(4) . ?
Mg1 H32C 2.32(4) . ?
N1 N2 1.375(4) . ?
N3 N4 1.383(4) . ?
N5 N6 1.373(4) . ?
